data_7151042
loop_
_publ_author_name
'Tan, T. H. Samuel'
'Worthington, Roberta J.'
'Pritchard, Robin G.'
'Morral, Jordi'
'Micklefield, Jason'

_publ_section_title
;
 Homopolymeric pyrrolidine-amide oligonucleotide mimics: Fmoc-synthesis
 and DNA/RNA binding properties.
;
_journal_issue 2
_journal_name_full 'Organic &amp; biomolecular chemistry'
_journal_page_first 239
_journal_page_last 248
_journal_paper_doi 10.1039/b613384n
_journal_volume 5
_journal_year 2007
_chemical_absolute_configuration syn
_chemical_compound_source 'synthesis as described'
_chemical_formula_moiety 'C31 H33 N7 O6'
_chemical_formula_sum 'C31 H33 N7 O6'
_chemical_formula_weight 599.64
_chemical_name_systematic
;
?
;
_space_group_IT_number 19
_symmetry_cell_setting orthorhombic
_symmetry_Int_Tables_number 19
_symmetry_space_group_name_Hall 'P 2ac 2ab'
_symmetry_space_group_name_H-M 'P 21 21 21'
_atom_sites_solution_hydrogens geom
_atom_sites_solution_primary direct
_atom_sites_solution_secondary difmap
_audit_conform_dict_location ftp://ftp.iucr.org/pub/cif_core.dic
_audit_conform_dict_name cif_core.dic
_audit_conform_dict_version 2.2
_audit_creation_date 2004-03-24T00:42:22-00:00
_audit_creation_method 'WinGX routine CIF_UPDATE'
_cell_angle_alpha 90
_cell_angle_beta 90
_cell_angle_gamma 90
_cell_formula_units_Z 4
_cell_length_a 11.5810(4)
_cell_length_b 14.4762(5)
_cell_length_c 17.7027(7)
_cell_measurement_reflns_used 10894
_cell_measurement_temperature 150(2)
_cell_measurement_theta_max 25.028
_cell_measurement_theta_min 1.018
_cell_measurement_wavelength 0.71073
_cell_volume 2967.84(19)
_computing_cell_refinement 'HKL Scalepack (Otwinowski & Minor 1997)'
_computing_data_collection 'Collect (Nonius BV, 1997-2000)'
_computing_data_reduction 'HKL Denzo and Scalepack (Otwinowski & Minor 1997)'
_computing_molecular_graphics 'Ortep-3 for Windows (Farrugia, 1997)'
_computing_publication_material 'WinGX publication routines (Farrugia, 1999)'
_computing_structure_refinement 'SHELXL-97 (Sheldrick, 1997)'
_computing_structure_solution 'SHELXS-97 (Sheldrick, 1997)'
_diffrn_ambient_temperature 150(2)
_diffrn_detector 'CCD plate'
_diffrn_measured_fraction_theta_full 0.997
_diffrn_measured_fraction_theta_max 0.997
_diffrn_measurement_device '95mm CCD camera on \k-goniostat'
_diffrn_measurement_device_type KappaCCD
_diffrn_measurement_method 'CCD rotation images, thick slices'
_diffrn_orient_matrix_type 'by Nonius Collect from scalepack cell'
_diffrn_orient_matrix_UB_11 0.261828E-1
_diffrn_orient_matrix_UB_12 0.279677E-1
_diffrn_orient_matrix_UB_13 0.48729E-1
_diffrn_orient_matrix_UB_21 -0.788031E-1
_diffrn_orient_matrix_UB_22 0.265168E-1
_diffrn_orient_matrix_UB_23 0.7944E-2
_diffrn_orient_matrix_UB_31 -0.236764E-1
_diffrn_orient_matrix_UB_32 -0.573285E-1
_diffrn_orient_matrix_UB_33 0.274469E-1
_diffrn_radiation_monochromator graphite
_diffrn_radiation_probe x-ray
_diffrn_radiation_type MoK\a
_diffrn_radiation_wavelength 0.71073
_diffrn_reflns_av_R_equivalents 0.12
_diffrn_reflns_av_unetI/netI 0.0794
_diffrn_reflns_limit_h_max 13
_diffrn_reflns_limit_h_min -12
_diffrn_reflns_limit_k_max 16
_diffrn_reflns_limit_k_min -17
_diffrn_reflns_limit_l_max 18
_diffrn_reflns_limit_l_min -21
_diffrn_reflns_number 20759
_diffrn_reflns_reduction_process
;
Scaled and merged with SORTAV
R.H. Blessing, (1987) Cryst. Rev. 1, 3-58
R.H. Blessing, (1989) J. Appl. Cryst. 22, 396-397
;
_diffrn_reflns_theta_full 25.02
_diffrn_reflns_theta_max 25.02
_diffrn_reflns_theta_min 3.04
_diffrn_source 'Enraf Nonius FR590'
_exptl_absorpt_coefficient_mu 0.096
_exptl_absorpt_correction_T_max 1.009
_exptl_absorpt_correction_T_min 0.991
_exptl_absorpt_correction_type multi-scan
_exptl_absorpt_process_details
;
R.H. Blessing, Acta Cryst. (1995), A51, 33-38
;
_exptl_crystal_colour colourless
_exptl_crystal_density_diffrn 1.342
_exptl_crystal_density_method 'not measured'
_exptl_crystal_description block
_exptl_crystal_F_000 1264
_exptl_crystal_size_max 0.04
_exptl_crystal_size_mid 0.04
_exptl_crystal_size_min 0.04
_refine_diff_density_max 0.262
_refine_diff_density_min -0.205
_refine_diff_density_rms 0.049
_refine_ls_abs_structure_details 'Flack H D (1983), Acta Cryst. A39, 876-881'
_refine_ls_abs_structure_Flack 3.9(17)
_refine_ls_extinction_method none
_refine_ls_goodness_of_fit_ref 1.013
_refine_ls_hydrogen_treatment mixed
_refine_ls_matrix_type full
_refine_ls_number_parameters 529
_refine_ls_number_reflns 2954
_refine_ls_number_restraints 0
_refine_ls_restrained_S_all 1.013
_refine_ls_R_factor_all 0.0891
_refine_ls_R_factor_gt 0.045
_refine_ls_shift/su_max 0.003
_refine_ls_shift/su_mean 0
_refine_ls_structure_factor_coef Fsqd
_refine_ls_weighting_details 'calc w=1/[\s^2^(Fo^2^)+(0.0374P)^2^+0.0000P] where P=(Fo^2^+2Fc^2^)/3'
_refine_ls_weighting_scheme calc
_refine_ls_wR_factor_gt 0.0771
_refine_ls_wR_factor_ref 0.0903
_reflns_number_gt 2005
_reflns_number_total 2954
_reflns_threshold_expression >2sigma(I)
_cod_data_source_file b613384n.txt
_cod_data_source_block p
_cod_database_code 7151042

loop_
_symmetry_equiv_pos_as_xyz
'x, y, z'
'-x+1/2, -y, z+1/2'
'x+1/2, -y+1/2, -z'
'-x, y+1/2, -z+1/2'

loop_
_atom_site_label
_atom_site_type_symbol
_atom_site_fract_x
_atom_site_fract_y
_atom_site_fract_z
_atom_site_U_iso_or_equiv
_atom_site_adp_type
_atom_site_occupancy
_atom_site_symmetry_multiplicity
_atom_site_calc_flag
_atom_site_refinement_flags
_atom_site_disorder_assembly
_atom_site_disorder_group
C2 C 0.4843(4) 0.3965(3) 0.4697(2) 0.0329(10) Uani 1 1 d . . .
C4 C 0.3453(3) 0.5003(3) 0.4683(2) 0.0301(10) Uani 1 1 d . . .
C5 C 0.3492(3) 0.5163(3) 0.3921(2) 0.0311(10) Uani 1 1 d . . .
C6 C 0.4310(4) 0.4665(3) 0.3483(2) 0.0320(10) Uani 1 1 d . . .
C8 C 0.2160(4) 0.6028(3) 0.4351(2) 0.0364(11) Uani 1 1 d . . .
C11 C 0.5595(4) 0.3043(3) 0.5767(2) 0.0324(10) Uani 1 1 d . . .
C12 C 0.6435(4) 0.2275(3) 0.5934(2) 0.0403(11) Uani 1 1 d . . .
C13 C 0.6934(5) 0.2390(4) 0.6727(3) 0.0562(14) Uani 1 1 d . . .
C14 C 0.5745(6) 0.1376(3) 0.5864(3) 0.0519(14) Uani 1 1 d . . .
C16 C 0.5902(4) 0.5835(3) 0.6904(2) 0.0361(10) Uani 1 1 d . . .
C18 C 0.7684(4) 0.6432(3) 0.6468(3) 0.0376(10) Uani 1 1 d . . .
C19 C 0.8802(4) 0.6086(3) 0.6100(3) 0.0392(11) Uani 1 1 d . . .
C20 C 1.0090(4) 0.7484(3) 0.6519(3) 0.0488(12) Uani 1 1 d . . .
C20A C 0.9557(4) 0.6930(3) 0.5979(3) 0.0380(11) Uani 1 1 d . . .
C21 C 1.0711(5) 0.8245(4) 0.6264(3) 0.0573(14) Uani 1 1 d . . .
C22 C 1.0803(4) 0.8435(3) 0.5498(3) 0.0517(13) Uani 1 1 d . . .
C23 C 1.0274(4) 0.7886(3) 0.4965(3) 0.0491(13) Uani 1 1 d . . .
C23A C 0.9649(4) 0.7126(3) 0.5208(2) 0.0403(12) Uani 1 1 d . . .
C24 C 0.8981(5) 0.6229(4) 0.4017(3) 0.0562(14) Uani 1 1 d . . .
C24A C 0.9075(4) 0.6377(3) 0.4785(2) 0.0417(11) Uani 1 1 d . . .
C25 C 0.8446(5) 0.5422(5) 0.3765(3) 0.0651(17) Uani 1 1 d . . .
C26 C 0.8041(5) 0.4778(5) 0.4275(4) 0.0680(18) Uani 1 1 d . . .
C27 C 0.8109(4) 0.4927(3) 0.5052(3) 0.0536(13) Uani 1 1 d . . .
C27A C 0.8626(4) 0.5737(3) 0.5308(3) 0.0425(11) Uani 1 1 d . . .
O6 O 0.4474(2) 0.46975(19) 0.27946(15) 0.0399(8) Uani 1 1 d . . .
O11 O 0.4951(3) 0.33561(19) 0.62497(15) 0.0394(7) Uani 1 1 d . . .
O16 O 0.5650(3) 0.6588(2) 0.71505(17) 0.0467(8) Uani 1 1 d . . .
O17 O 0.6910(2) 0.56474(19) 0.65336(16) 0.0405(7) Uani 1 1 d . . .
N1 N 0.4958(3) 0.4063(2) 0.39344(18) 0.0319(8) Uani 1 1 d . . .
N3 N 0.4095(3) 0.4420(2) 0.51100(17) 0.0317(8) Uani 1 1 d . . .
N7 N 0.2668(3) 0.5816(2) 0.37092(19) 0.0353(8) Uani 1 1 d . . .
N9 N 0.2593(3) 0.5565(2) 0.49672(18) 0.0319(8) Uani 1 1 d . . .
N10 N 0.5584(3) 0.3324(2) 0.50227(19) 0.0333(8) Uani 1 1 d . . .
N15 N 0.5253(3) 0.5071(3) 0.6948(2) 0.0387(9) Uani 1 1 d . . .
N1' N 0.2748(3) 0.4280(2) 0.64797(18) 0.0304(8) Uani 1 1 d . . .
C2' C 0.3095(4) 0.5141(3) 0.6924(2) 0.0353(10) Uani 1 1 d . . .
C3' C 0.3078(4) 0.5892(3) 0.6323(3) 0.0382(11) Uani 1 1 d . . .
C4' C 0.2162(4) 0.5593(3) 0.5745(2) 0.0348(10) Uani 1 1 d . . .
C5' C 0.1755(4) 0.4642(3) 0.6015(3) 0.0371(11) Uani 1 1 d . . .
C6' C 0.2431(5) 0.3469(3) 0.6950(2) 0.0360(11) Uani 1 1 d . . .
C7' C 0.1973(4) 0.2673(3) 0.6476(2) 0.0355(10) Uani 1 1 d . . .
C8' C 0.4193(4) 0.5040(3) 0.7376(2) 0.0371(10) Uani 1 1 d . . .
O7' O 0.1396(3) 0.2087(2) 0.68255(16) 0.0472(8) Uani 1 1 d . . .
O8' O 0.2194(3) 0.26592(19) 0.57853(16) 0.0425(8) Uani 1 1 d . . .
H1 H 0.548(4) 0.374(3) 0.369(2) 0.034(12) Uiso 1 1 d . . .
H8 H 0.156(5) 0.644(3) 0.439(3) 0.069(17) Uiso 1 1 d . . .
H10 H 0.614(4) 0.304(3) 0.475(2) 0.046(14) Uiso 1 1 d . . .
H12 H 0.705(3) 0.229(2) 0.559(2) 0.028(10) Uiso 1 1 d . . .
H13A H 0.742(4) 0.187(3) 0.686(3) 0.067(15) Uiso 1 1 d . . .
H13B H 0.745(4) 0.298(3) 0.674(3) 0.064(15) Uiso 1 1 d . . .
H13C H 0.619(4) 0.241(3) 0.712(3) 0.060(14) Uiso 1 1 d . . .
H14A H 0.633(5) 0.085(4) 0.596(3) 0.092(19) Uiso 1 1 d . . .
H14B H 0.543(4) 0.132(3) 0.535(3) 0.061(15) Uiso 1 1 d . . .
H14C H 0.513(4) 0.135(2) 0.627(2) 0.039(12) Uiso 1 1 d . . .
H15 H 0.553(4) 0.460(3) 0.674(2) 0.036(13) Uiso 1 1 d . . .
H18A H 0.730(3) 0.692(3) 0.609(2) 0.038(11) Uiso 1 1 d . . .
H18B H 0.785(3) 0.667(2) 0.703(2) 0.030(10) Uiso 1 1 d . . .
H19 H 0.916(3) 0.562(2) 0.645(2) 0.030(10) Uiso 1 1 d . . .
H20 H 0.994(4) 0.736(3) 0.706(3) 0.050(13) Uiso 1 1 d . . .
H21 H 1.112(5) 0.866(3) 0.665(3) 0.079(17) Uiso 1 1 d . . .
H22 H 1.130(4) 0.899(3) 0.535(3) 0.064(15) Uiso 1 1 d . . .
H23 H 1.031(5) 0.804(3) 0.449(3) 0.073(19) Uiso 1 1 d . . .
H24 H 0.927(4) 0.666(3) 0.364(3) 0.068(16) Uiso 1 1 d . . .
H25 H 0.834(4) 0.534(3) 0.319(3) 0.074(17) Uiso 1 1 d . . .
H26 H 0.768(5) 0.430(4) 0.407(3) 0.09(2) Uiso 1 1 d . . .
H27 H 0.781(4) 0.447(3) 0.541(2) 0.040(12) Uiso 1 1 d . . .
H1' H 0.339(4) 0.412(3) 0.615(2) 0.048(13) Uiso 1 1 d . . .
H2' H 0.250(3) 0.520(2) 0.731(2) 0.029(10) Uiso 1 1 d . . .
H3A' H 0.381(4) 0.593(3) 0.609(2) 0.043(13) Uiso 1 1 d . . .
H3B' H 0.290(3) 0.646(3) 0.654(2) 0.031(11) Uiso 1 1 d . . .
H4' H 0.151(3) 0.601(2) 0.5758(19) 0.022(9) Uiso 1 1 d . . .
H5A' H 0.160(3) 0.421(3) 0.561(2) 0.043(12) Uiso 1 1 d . . .
H5B' H 0.109(4) 0.470(3) 0.637(2) 0.040(11) Uiso 1 1 d . . .
H6A' H 0.313(4) 0.330(3) 0.718(2) 0.035(12) Uiso 1 1 d . . .
H6B' H 0.189(4) 0.365(3) 0.729(2) 0.045(14) Uiso 1 1 d . . .
H8A' H 0.421(3) 0.444(3) 0.768(2) 0.031(10) Uiso 1 1 d . . .
H8B' H 0.420(3) 0.558(3) 0.772(2) 0.035(11) Uiso 1 1 d . . .

loop_
_atom_site_aniso_label
_atom_site_aniso_U_11
_atom_site_aniso_U_22
_atom_site_aniso_U_33
_atom_site_aniso_U_23
_atom_site_aniso_U_13
_atom_site_aniso_U_12
C2 0.033(3) 0.035(2) 0.030(3) 0.0003(18) -0.0012(19) -0.002(2)
C4 0.030(2) 0.033(2) 0.027(2) -0.0035(18) -0.0019(18) 0.000(2)
C5 0.034(2) 0.031(2) 0.028(2) 0.0003(18) 0.0030(19) 0.0016(19)
C6 0.032(2) 0.036(2) 0.028(3) -0.0018(19) 0.002(2) -0.0012(19)
C8 0.035(3) 0.038(3) 0.036(3) 0.004(2) -0.001(2) 0.003(2)
C11 0.036(3) 0.035(2) 0.026(2) 0.0005(19) -0.001(2) -0.0001(19)
C12 0.041(3) 0.048(3) 0.032(3) 0.007(2) 0.004(2) 0.012(2)
C13 0.058(4) 0.072(4) 0.039(3) 0.011(3) -0.008(3) 0.014(3)
C14 0.077(4) 0.042(3) 0.036(3) 0.004(2) 0.006(3) 0.009(3)
C16 0.036(3) 0.044(3) 0.029(2) -0.003(2) -0.004(2) -0.003(2)
C18 0.038(3) 0.040(2) 0.035(3) 0.002(2) 0.000(2) -0.004(2)
C19 0.032(3) 0.039(2) 0.046(3) 0.004(2) 0.002(2) 0.003(2)
C20 0.036(3) 0.061(3) 0.049(3) -0.012(3) 0.005(2) -0.001(2)
C20A 0.028(3) 0.043(2) 0.042(3) 0.004(2) 0.006(2) 0.0058(19)
C21 0.042(3) 0.056(3) 0.075(4) -0.017(3) 0.008(3) -0.002(3)
C22 0.035(3) 0.043(3) 0.077(4) -0.002(3) 0.013(3) -0.002(2)
C23 0.041(3) 0.052(3) 0.055(3) 0.019(3) 0.011(3) 0.010(2)
C23A 0.030(3) 0.046(3) 0.045(3) 0.004(2) 0.006(2) 0.006(2)
C24 0.044(3) 0.079(4) 0.046(3) -0.002(3) 0.006(3) 0.014(3)
C24A 0.033(3) 0.055(3) 0.037(3) -0.004(2) 0.003(2) 0.008(2)
C25 0.045(3) 0.100(5) 0.051(4) -0.022(4) 0.009(3) 0.007(3)
C26 0.041(3) 0.086(4) 0.076(5) -0.047(4) 0.006(3) 0.005(3)
C27 0.045(3) 0.049(3) 0.067(4) -0.017(3) 0.006(3) 0.004(3)
C27A 0.032(3) 0.049(3) 0.046(3) -0.008(2) 0.004(2) 0.005(2)
O6 0.0419(19) 0.0526(18) 0.0253(17) 0.0030(13) 0.0009(13) 0.0108(14)
O11 0.0471(19) 0.0423(16) 0.0289(17) 0.0015(13) 0.0044(15) 0.0055(15)
O16 0.0454(19) 0.0459(18) 0.049(2) -0.0125(15) 0.0133(16) -0.0055(15)
O17 0.0371(18) 0.0415(16) 0.0428(18) -0.0046(14) 0.0065(15) -0.0019(14)
N1 0.041(2) 0.0333(18) 0.0215(19) -0.0011(15) 0.0026(16) 0.0100(17)
N3 0.032(2) 0.0376(18) 0.0258(18) 0.0005(16) -0.0012(16) 0.0061(16)
N7 0.035(2) 0.0356(19) 0.035(2) 0.0041(16) -0.0013(17) 0.0035(16)
N9 0.037(2) 0.0288(17) 0.0301(19) 0.0017(15) 0.0024(17) 0.0028(16)
N10 0.037(2) 0.037(2) 0.025(2) 0.0009(16) 0.0043(17) 0.0122(17)
N15 0.037(2) 0.043(2) 0.036(2) -0.0056(19) 0.0045(18) -0.0022(19)
N1' 0.031(2) 0.0337(18) 0.0263(19) -0.0017(16) -0.0002(16) -0.0043(16)
C2' 0.042(3) 0.034(2) 0.029(2) -0.007(2) 0.009(2) -0.0086(19)
C3' 0.044(3) 0.034(3) 0.036(3) -0.007(2) 0.001(2) -0.004(2)
C4' 0.033(3) 0.041(2) 0.030(2) -0.001(2) 0.006(2) 0.006(2)
C5' 0.034(3) 0.044(3) 0.033(3) -0.001(2) 0.001(2) 0.004(2)
C6' 0.040(3) 0.042(3) 0.026(2) 0.002(2) 0.001(2) -0.010(2)
C7' 0.041(3) 0.038(2) 0.027(3) 0.000(2) -0.001(2) -0.005(2)
C8' 0.037(3) 0.047(3) 0.028(2) -0.005(2) 0.001(2) -0.007(2)
O7' 0.058(2) 0.0517(19) 0.0321(18) 0.0009(15) -0.0014(15) -0.0206(16)
O8' 0.052(2) 0.0461(17) 0.0290(17) -0.0066(14) 0.0002(15) -0.0135(15)

loop_
_atom_type_symbol
_atom_type_description
_atom_type_scat_dispersion_real
_atom_type_scat_dispersion_imag
_atom_type_scat_source
C C 0.0033 0.0016 'International Tables Vol C Tables 4.2.6.8 and 6.1.1.4'
H H 0 0 'International Tables Vol C Tables 4.2.6.8 and 6.1.1.4'
O O 0.0106 0.006 'International Tables Vol C Tables 4.2.6.8 and 6.1.1.4'
N N 0.0061 0.0033 'International Tables Vol C Tables 4.2.6.8 and 6.1.1.4'

loop_
_geom_angle_atom_site_label_1
_geom_angle_atom_site_label_2
_geom_angle_atom_site_label_3
_geom_angle
_geom_angle_site_symmetry_1
_geom_angle_site_symmetry_3
_geom_angle_publ_flag
N3 C2 N1 124.3(4) . . ?
N3 C2 N10 120.8(4) . . ?
N1 C2 N10 114.8(4) . . ?
N3 C4 C5 129.6(4) . . ?
N3 C4 N9 124.0(3) . . ?
C5 C4 N9 106.4(3) . . ?
C4 C5 N7 110.9(3) . . ?
C4 C5 C6 118.3(4) . . ?
N7 C5 C6 130.8(4) . . ?
O6 C6 N1 120.3(4) . . ?
O6 C6 C5 128.4(4) . . ?
N1 C6 C5 111.2(4) . . ?
N7 C8 N9 114.1(4) . . ?
N7 C8 H8 123(3) . . ?
N9 C8 H8 123(3) . . ?
O11 C11 N10 123.6(4) . . ?
O11 C11 C12 122.1(4) . . ?
N10 C11 C12 114.2(4) . . ?
C11 C12 C13 110.1(4) . . ?
C11 C12 C14 105.9(4) . . ?
C13 C12 C14 111.3(4) . . ?
C11 C12 H12 110(2) . . ?
C13 C12 H12 108(2) . . ?
C14 C12 H12 111(2) . . ?
C12 C13 H13A 111(3) . . ?
C12 C13 H13B 109(3) . . ?
H13A C13 H13B 107(4) . . ?
C12 C13 H13C 106(2) . . ?
H13A C13 H13C 109(4) . . ?
H13B C13 H13C 114(3) . . ?
C12 C14 H14A 106(3) . . ?
C12 C14 H14B 110(3) . . ?
H14A C14 H14B 110(4) . . ?
C12 C14 H14C 110(2) . . ?
H14A C14 H14C 109(4) . . ?
H14B C14 H14C 113(4) . . ?
O16 C16 N15 126.0(4) . . ?
O16 C16 O17 123.9(4) . . ?
N15 C16 O17 110.1(4) . . ?
O17 C18 C19 107.4(3) . . ?
O17 C18 H18A 108(2) . . ?
C19 C18 H18A 107(2) . . ?
O17 C18 H18B 107.1(19) . . ?
C19 C18 H18B 110(2) . . ?
H18A C18 H18B 116(3) . . ?
C27A C19 C20A 102.5(4) . . ?
C27A C19 C18 113.0(4) . . ?
C20A C19 C18 106.4(3) . . ?
C27A C19 H19 114(2) . . ?
C20A C19 H19 113(2) . . ?
C18 C19 H19 108(2) . . ?
C21 C20 C20A 117.6(5) . . ?
C21 C20 H20 123(2) . . ?
C20A C20 H20 119(2) . . ?
C20 C20A C23A 121.4(4) . . ?
C20 C20A C19 128.4(4) . . ?
C23A C20A C19 110.2(4) . . ?
C22 C21 C20 120.9(5) . . ?
C22 C21 H21 120(3) . . ?
C20 C21 H21 119(3) . . ?
C23 C22 C21 121.3(5) . . ?
C23 C22 H22 122(3) . . ?
C21 C22 H22 117(3) . . ?
C22 C23 C23A 118.6(5) . . ?
C22 C23 H23 119(4) . . ?
C23A C23 H23 122(4) . . ?
C23 C23A C20A 120.2(4) . . ?
C23 C23A C24A 131.4(4) . . ?
C20A C23A C24A 108.2(4) . . ?
C24A C24 C25 118.7(5) . . ?
C24A C24 H24 123(3) . . ?
C25 C24 H24 118(3) . . ?
C24 C24A C27A 121.1(5) . . ?
C24 C24A C23A 130.5(5) . . ?
C27A C24A C23A 108.4(4) . . ?
C26 C25 C24 120.4(6) . . ?
C26 C25 H25 122(3) . . ?
C24 C25 H25 118(3) . . ?
C25 C26 C27 121.5(6) . . ?
C25 C26 H26 115(4) . . ?
C27 C26 H26 124(4) . . ?
C27A C27 C26 118.5(6) . . ?
C27A C27 H27 121(2) . . ?
C26 C27 H27 121(2) . . ?
C27 C27A C24A 119.8(4) . . ?
C27 C27A C19 130.2(4) . . ?
C24A C27A C19 110.0(4) . . ?
C16 O17 C18 114.3(3) . . ?
C2 N1 C6 125.2(4) . . ?
C2 N1 H1 120(3) . . ?
C6 N1 H1 115(3) . . ?
C2 N3 C4 111.4(3) . . ?
C8 N7 C5 103.4(3) . . ?
C8 N9 C4 105.2(3) . . ?
C8 N9 C4' 127.4(3) . . ?
C4 N9 C4' 127.2(3) . . ?
C11 N10 C2 126.8(4) . . ?
C11 N10 H10 112(3) . . ?
C2 N10 H10 121(3) . . ?
C16 N15 C8' 122.2(4) . . ?
C16 N15 H15 116(3) . . ?
C8' N15 H15 122(3) . . ?
C6' N1' C5' 113.1(3) . . ?
C6' N1' C2' 115.0(3) . . ?
C5' N1' C2' 101.4(3) . . ?
C6' N1' H1' 110(2) . . ?
C5' N1' H1' 109(3) . . ?
C2' N1' H1' 107(2) . . ?
C8' C2' C3' 116.8(4) . . ?
C8' C2' N1' 114.6(3) . . ?
C3' C2' N1' 102.7(3) . . ?
C8' C2' H2' 104(2) . . ?
C3' C2' H2' 115(2) . . ?
N1' C2' H2' 104(2) . . ?
C2' C3' C4' 105.8(3) . . ?
C2' C3' H3A' 110(3) . . ?
C4' C3' H3A' 111(3) . . ?
C2' C3' H3B' 110(2) . . ?
C4' C3' H3B' 112(2) . . ?
H3A' C3' H3B' 109(4) . . ?
N9 C4' C5' 111.9(3) . . ?
N9 C4' C3' 113.4(4) . . ?
C5' C4' C3' 105.0(3) . . ?
N9 C4' H4' 108(2) . . ?
C5' C4' H4' 108(2) . . ?
C3' C4' H4' 110(2) . . ?
N1' C5' C4' 104.4(4) . . ?
N1' C5' H5A' 109(2) . . ?
C4' C5' H5A' 114(2) . . ?
N1' C5' H5B' 106(2) . . ?
C4' C5' H5B' 111(2) . . ?
H5A' C5' H5B' 113(3) . . ?
N1' C6' C7' 112.1(3) . . ?
N1' C6' H6A' 104(2) . . ?
C7' C6' H6A' 110(2) . . ?
N1' C6' H6B' 108(3) . . ?
C7' C6' H6B' 110(3) . . ?
H6A' C6' H6B' 112(4) . . ?
O7' C7' O8' 125.9(4) . . ?
O7' C7' C6' 115.4(4) . . ?
O8' C7' C6' 118.7(4) . . ?
N15 C8' C2' 115.8(3) . . ?
N15 C8' H8A' 106(2) . . ?
C2' C8' H8A' 112(2) . . ?
N15 C8' H8B' 107(2) . . ?
C2' C8' H8B' 105(2) . . ?
H8A' C8' H8B' 111(3) . . ?

loop_
_geom_bond_atom_site_label_1
_geom_bond_atom_site_label_2
_geom_bond_distance
_geom_bond_site_symmetry_2
_geom_bond_publ_flag
C2 N3 1.311(5) . ?
C2 N1 1.364(5) . ?
C2 N10 1.389(5) . ?
C4 N3 1.355(5) . ?
C4 C5 1.369(5) . ?
C4 N9 1.382(5) . ?
C5 N7 1.395(5) . ?
C5 C6 1.420(5) . ?
C6 O6 1.235(4) . ?
C6 N1 1.400(5) . ?
C8 N7 1.316(5) . ?
C8 N9 1.375(5) . ?
C8 H8 0.92(5) . ?
C11 O11 1.221(4) . ?
C11 N10 1.379(5) . ?
C11 C12 1.507(6) . ?
C12 C13 1.527(6) . ?
C12 C14 1.532(7) . ?
C12 H12 0.94(4) . ?
C13 H13A 0.96(5) . ?
C13 H13B 1.05(5) . ?
C13 H13C 1.11(5) . ?
C14 H14A 1.03(6) . ?
C14 H14B 0.98(5) . ?
C14 H14C 1.01(4) . ?
C16 O16 1.210(5) . ?
C16 N15 1.339(5) . ?
C16 O17 1.366(5) . ?
C18 O17 1.452(5) . ?
C18 C19 1.534(6) . ?
C18 H18A 1.07(4) . ?
C18 H18B 1.07(4) . ?
C19 C27A 1.504(6) . ?
C19 C20A 1.518(6) . ?
C19 H19 1.00(4) . ?
C20 C21 1.391(7) . ?
C20 C20A 1.392(6) . ?
C20 H20 1.00(4) . ?
C20A C23A 1.398(6) . ?
C21 C22 1.389(7) . ?
C21 H21 1.03(5) . ?
C22 C23 1.378(7) . ?
C22 H22 1.02(5) . ?
C23 C23A 1.386(6) . ?
C23 H23 0.86(5) . ?
C23A C24A 1.475(6) . ?
C24 C24A 1.381(6) . ?
C24 C25 1.396(8) . ?
C24 H24 0.98(5) . ?
C24A C27A 1.409(6) . ?
C25 C26 1.381(8) . ?
C25 H25 1.02(5) . ?
C26 C27 1.393(7) . ?
C26 H26 0.89(6) . ?
C27 C27A 1.393(6) . ?
C27 H27 0.98(4) . ?
N1 H1 0.89(4) . ?
N9 C4' 1.466(5) . ?
N10 H10 0.91(5) . ?
N15 C8' 1.444(5) . ?
N15 H15 0.84(4) . ?
N1' C6' 1.486(5) . ?
N1' C5' 1.508(5) . ?
N1' C2' 1.528(5) . ?
N1' H1' 0.98(5) . ?
C2' C8' 1.510(6) . ?
C2' C3' 1.522(6) . ?
C2' H2' 0.98(4) . ?
C3' C4' 1.536(6) . ?
C3' H3A' 0.94(4) . ?
C3' H3B' 0.92(4) . ?
C4' C5' 1.531(6) . ?
C4' H4' 0.97(4) . ?
C5' H5A' 0.97(4) . ?
C5' H5B' 1.01(4) . ?
C6' C7' 1.521(6) . ?
C6' H6A' 0.93(4) . ?
C6' H6B' 0.90(4) . ?
C7' O7' 1.244(5) . ?
C7' O8' 1.249(5) . ?
C8' H8A' 1.02(4) . ?
C8' H8B' 0.99(4) . ?

loop_
_geom_torsion_atom_site_label_1
_geom_torsion_atom_site_label_2
_geom_torsion_atom_site_label_3
_geom_torsion_atom_site_label_4
_geom_torsion
_geom_torsion_site_symmetry_1
_geom_torsion_site_symmetry_2
_geom_torsion_site_symmetry_3
_geom_torsion_site_symmetry_4
_geom_torsion_publ_flag
N3 C4 C5 N7 179.5(4) . . . . ?
N9 C4 C5 N7 -0.2(4) . . . . ?
N3 C4 C5 C6 -0.1(6) . . . . ?
N9 C4 C5 C6 -179.8(3) . . . . ?
C4 C5 C6 O6 179.0(4) . . . . ?
N7 C5 C6 O6 -0.5(7) . . . . ?
C4 C5 C6 N1 0.5(5) . . . . ?
N7 C5 C6 N1 -179.0(4) . . . . ?
O11 C11 C12 C13 -37.0(6) . . . . ?
N10 C11 C12 C13 145.8(4) . . . . ?
O11 C11 C12 C14 83.5(5) . . . . ?
N10 C11 C12 C14 -93.7(4) . . . . ?
O17 C18 C19 C27A 63.7(5) . . . . ?
O17 C18 C19 C20A 175.5(4) . . . . ?
C21 C20 C20A C23A 0.5(7) . . . . ?
C21 C20 C20A C19 -177.8(4) . . . . ?
C27A C19 C20A C20 -173.2(4) . . . . ?
C18 C19 C20A C20 68.0(6) . . . . ?
C27A C19 C20A C23A 8.4(5) . . . . ?
C18 C19 C20A C23A -110.5(4) . . . . ?
C20A C20 C21 C22 -0.7(7) . . . . ?
C20 C21 C22 C23 0.8(8) . . . . ?
C21 C22 C23 C23A -0.7(7) . . . . ?
C22 C23 C23A C20A 0.4(6) . . . . ?
C22 C23 C23A C24A -174.4(4) . . . . ?
C20 C20A C23A C23 -0.4(6) . . . . ?
C19 C20A C23A C23 178.2(4) . . . . ?
C20 C20A C23A C24A 175.5(4) . . . . ?
C19 C20A C23A C24A -5.9(5) . . . . ?
C25 C24 C24A C27A -1.0(7) . . . . ?
C25 C24 C24A C23A 175.8(5) . . . . ?
C23 C23A C24A C24 -1.1(8) . . . . ?
C20A C23A C24A C24 -176.4(5) . . . . ?
C23 C23A C24A C27A 176.0(4) . . . . ?
C20A C23A C24A C27A 0.7(5) . . . . ?
C24A C24 C25 C26 -1.3(8) . . . . ?
C24 C25 C26 C27 2.7(8) . . . . ?
C25 C26 C27 C27A -1.7(8) . . . . ?
C26 C27 C27A C24A -0.6(7) . . . . ?
C26 C27 C27A C19 179.0(5) . . . . ?
C24 C24A C27A C27 1.9(7) . . . . ?
C23A C24A C27A C27 -175.5(4) . . . . ?
C24 C24A C27A C19 -177.7(4) . . . . ?
C23A C24A C27A C19 4.8(5) . . . . ?
C20A C19 C27A C27 172.5(5) . . . . ?
C18 C19 C27A C27 -73.4(6) . . . . ?
C20A C19 C27A C24A -7.9(5) . . . . ?
C18 C19 C27A C24A 106.2(4) . . . . ?
O16 C16 O17 C18 1.1(6) . . . . ?
N15 C16 O17 C18 -179.0(3) . . . . ?
C19 C18 O17 C16 175.4(3) . . . . ?
N3 C2 N1 C6 0.8(7) . . . . ?
N10 C2 N1 C6 -180.0(4) . . . . ?
O6 C6 N1 C2 -179.5(4) . . . . ?
C5 C6 N1 C2 -0.8(6) . . . . ?
N1 C2 N3 C4 -0.3(5) . . . . ?
N10 C2 N3 C4 -179.5(4) . . . . ?
C5 C4 N3 C2 0.0(6) . . . . ?
N9 C4 N3 C2 179.6(4) . . . . ?
N9 C8 N7 C5 0.3(5) . . . . ?
C4 C5 N7 C8 -0.1(4) . . . . ?
C6 C5 N7 C8 179.5(4) . . . . ?
N7 C8 N9 C4 -0.4(5) . . . . ?
N7 C8 N9 C4' -175.0(4) . . . . ?
N3 C4 N9 C8 -179.4(4) . . . . ?
C5 C4 N9 C8 0.4(4) . . . . ?
N3 C4 N9 C4' -4.8(6) . . . . ?
C5 C4 N9 C4' 175.0(4) . . . . ?
O11 C11 N10 C2 -2.3(6) . . . . ?
C12 C11 N10 C2 174.9(4) . . . . ?
N3 C2 N10 C11 4.3(6) . . . . ?
N1 C2 N10 C11 -175.0(4) . . . . ?
O16 C16 N15 C8' -6.5(7) . . . . ?
O17 C16 N15 C8' 173.6(3) . . . . ?
C6' N1' C2' C8' 65.6(5) . . . . ?
C5' N1' C2' C8' -172.1(4) . . . . ?
C6' N1' C2' C3' -166.7(4) . . . . ?
C5' N1' C2' C3' -44.4(4) . . . . ?
C8' C2' C3' C4' 156.0(4) . . . . ?
N1' C2' C3' C4' 29.8(5) . . . . ?
C8 N9 C4' C5' 118.0(4) . . . . ?
C4 N9 C4' C5' -55.4(5) . . . . ?
C8 N9 C4' C3' -123.4(4) . . . . ?
C4 N9 C4' C3' 63.2(5) . . . . ?
C2' C3' C4' N9 -126.5(4) . . . . ?
C2' C3' C4' C5' -4.0(5) . . . . ?
C6' N1' C5' C4' 165.9(3) . . . . ?
C2' N1' C5' C4' 42.3(4) . . . . ?
N9 C4' C5' N1' 99.6(4) . . . . ?
C3' C4' C5' N1' -23.8(4) . . . . ?
C5' N1' C6' C7' 58.1(5) . . . . ?
C2' N1' C6' C7' 173.8(4) . . . . ?
N1' C6' C7' O7' -160.5(4) . . . . ?
N1' C6' C7' O8' 19.3(6) . . . . ?
C16 N15 C8' C2' 99.8(5) . . . . ?
C3' C2' C8' N15 -44.4(5) . . . . ?
N1' C2' C8' N15 75.7(5) . . . . ?

loop_
_cod_related_entry_id
_cod_related_entry_database
_cod_related_entry_code
1 ChemSpider 17258698
